data_7056442
loop_
_publ_author_name
'Radi, Smaail'
'El-Massaoudi, Mohamed'
'Benaissa, Houria'
'Adarsh, N. N.'
'Ferbinteanu, Marilena'
'Devlin, Eamonn'
'Sanakis, Yiannis'
'Garcia, Yann'

_publ_section_title
;
 Crystal engineering of a series of complexes and coordination polymers
 based on pyrazole-carboxylic acid ligands
;
_journal_name_full 'New J. Chem.'
_journal_paper_doi 10.1039/C7NJ01714F
_journal_year 2017
_chemical_formula_moiety 'C20 H32 Co N6 O7'
_chemical_formula_sum 'C20 H32 Co N6 O7'
_chemical_formula_weight 527.44
_space_group_crystal_system orthorhombic
_space_group_IT_number 60
_space_group_name_Hall '-P 2n 2ab'
_space_group_name_H-M_alt 'P b c n'
_symmetry_space_group_name_Hall '-P 2n 2ab'
_symmetry_space_group_name_H-M 'P b c n'
_atom_sites_solution_hydrogens geom
_atom_sites_solution_primary direct
_atom_sites_solution_secondary difmap
_audit_update_record
;
2016-11-06 deposited with the CCDC.
2017-06-27 downloaded from the CCDC.
;
_cell_angle_alpha 90.0000
_cell_angle_beta 90.0000
_cell_angle_gamma 90.0000
_cell_formula_units_Z 4
_cell_length_a 15.1068(6)
_cell_length_b 9.9563(5)
_cell_length_c 17.5608(12)
_cell_measurement_reflns_used 4159
_cell_measurement_temperature 293
_cell_measurement_theta_max 27.40
_cell_measurement_theta_min 3.40
_cell_volume 2641.3(2)
_computing_cell_refinement 'CrystalClear-SM Expert 2.0 r8'
_computing_data_collection 'CrystalClear-SM Expert 2.0 r8 (Rigaku, 2011)'
_computing_data_reduction 'CrystalClear-SM Expert 2.0 r8'
_computing_molecular_graphics 'CrystalStructure 4.2'
_computing_publication_material 'CrystalStructure 4.2 (Rigaku, 2015)'
_computing_structure_refinement 'SHELXL97 (Sheldrick, 2008)'
_computing_structure_solution 'SIR92 (Altomare, et al., 1994)'
_diffrn_ambient_temperature 293
_diffrn_detector_area_resol_mean 10.000
_diffrn_measured_fraction_theta_full 0.998
_diffrn_measured_fraction_theta_max 0.998
_diffrn_measurement_device_type 'Rigaku R-AXIS RAPID II'
_diffrn_measurement_method \w
_diffrn_radiation_type 'Mo K\a'
_diffrn_radiation_wavelength 0.71075
_diffrn_reflns_Laue_measured_fraction_full 0.000
_diffrn_reflns_Laue_measured_fraction_max 0.000
_diffrn_reflns_limit_h_max 19
_diffrn_reflns_limit_h_min 0
_diffrn_reflns_limit_k_max 12
_diffrn_reflns_limit_k_min 0
_diffrn_reflns_limit_l_max 22
_diffrn_reflns_limit_l_min 0
_diffrn_reflns_number 3024
_diffrn_reflns_point_group_measured_fraction_full 0.000
_diffrn_reflns_point_group_measured_fraction_max 0.000
_diffrn_reflns_theta_full 27.490
_diffrn_reflns_theta_max 27.490
_diffrn_reflns_theta_min 3.375
_diffrn_standards_number 0
_exptl_absorpt_coefficient_mu 0.698
_exptl_absorpt_correction_T_max 0.933
_exptl_absorpt_correction_T_min 0.506
_exptl_absorpt_correction_type multi-scan
_exptl_absorpt_process_details 'ABSCOR (Rigaku, 1995)'
_exptl_crystal_colour orange
_exptl_crystal_density_diffrn 1.326
_exptl_crystal_density_method 'not measured'
_exptl_crystal_description prism
_exptl_crystal_F_000 1108.00
_exptl_crystal_size_max 0.150
_exptl_crystal_size_mid 0.100
_exptl_crystal_size_min 0.100
_refine_diff_density_max 0.55
_refine_diff_density_min -0.74
_refine_ls_extinction_method none
_refine_ls_goodness_of_fit_ref 1.118
_refine_ls_hydrogen_treatment mixed
_refine_ls_number_parameters 173
_refine_ls_number_reflns 3024
_refine_ls_number_restraints 0
_refine_ls_R_factor_all 0.1700
_refine_ls_R_factor_gt 0.0791
_refine_ls_shift/su_max 0.000
_refine_ls_structure_factor_coef Fsqd
_refine_ls_weighting_details 'w = 1/[\s^2^(Fo^2^)+(0.1410P)^2^+0.0450P] where P=(Fo^2^+2Fc^2^)/3'
_refine_ls_weighting_scheme calc
_refine_ls_wR_factor_gt 0.2068
_refine_ls_wR_factor_ref 0.2958
_reflns_number_gt 1373
_reflns_number_total 3024
_reflns_threshold_expression F^2^>2.0\s(F^2^)
_cod_data_source_file c7nj01714f2.cif
_cod_data_source_block 3
_cod_database_code 7056442

loop_
_space_group_symop_id
_space_group_symop_operation_xyz
1 +X,+Y,+Z
2 1/2-X,1/2-Y,1/2+Z
3 1/2+X,1/2-Y,-Z
4 -X,+Y,1/2-Z
5 -X,-Y,-Z
6 -1/2+X,-1/2+Y,-1/2-Z
7 -1/2-X,-1/2+Y,+Z
8 +X,-Y,-1/2+Z

loop_
_atom_site_label
_atom_site_type_symbol
_atom_site_fract_x
_atom_site_fract_y
_atom_site_fract_z
_atom_site_U_iso_or_equiv
_atom_site_adp_type
_atom_site_occupancy
_atom_site_symmetry_multiplicity
_atom_site_calc_flag
_atom_site_refinement_flags
Co1 Co 1.0000 1.0000 0.5000 0.0510(4) Uani 1 2 d S
O1 O 0.8867(3) 0.9542(5) 0.5598(2) 0.0685(12) Uani 1 1 d .
O2 O 0.7893(3) 0.7928(5) 0.5841(3) 0.0869(15) Uani 1 1 d .
O3 O 1.0000 0.7506(6) 0.2500 0.0719(18) Uani 1 2 d S
O4 O 0.9220(3) 1.0739(5) 0.4069(2) 0.0799(14) Uani 1 1 d .
O5 O 0.7844(4) 0.5401(7) 0.6624(3) 0.0934(18) Uani 1 1 d .
N1 N 0.9756(3) 0.8015(5) 0.4634(3) 0.0528(12) Uani 1 1 d .
N2 N 1.0066(3) 0.7068(5) 0.4157(2) 0.0523(12) Uani 1 1 d .
N3 N 0.8233(4) 1.2053(7) 0.3467(4) 0.099(2) Uani 1 1 d .
C1 C 0.8562(4) 0.8378(7) 0.5522(3) 0.0617(16) Uani 1 1 d .
C2 C 0.9059(4) 0.7484(6) 0.4984(3) 0.0524(14) Uani 1 1 d .
C3 C 0.8927(4) 0.6173(7) 0.4710(4) 0.0670(17) Uani 1 1 d .
H3 H 0.8484 0.5581 0.4861 0.080 Uiso 1 1 calc R
C4 C 0.9577(4) 0.5928(6) 0.4174(3) 0.0600(15) Uani 1 1 d .
C5 C 0.9752(5) 0.4753(7) 0.3667(5) 0.087(2) Uani 1 1 d .
H5A H 0.9252 0.4611 0.3340 0.105 Uiso 1 1 calc R
H5B H 0.9849 0.3967 0.3972 0.105 Uiso 1 1 calc R
H5C H 1.0269 0.4927 0.3364 0.105 Uiso 1 1 calc R
C6 C 1.0800(4) 0.7423(6) 0.3656(3) 0.0607(15) Uani 1 1 d .
H6A H 1.1063 0.6608 0.3454 0.073 Uiso 1 1 calc R
H6B H 1.1250 0.7891 0.3948 0.073 Uiso 1 1 calc R
C7 C 1.0509(4) 0.8289(7) 0.3014(3) 0.0699(18) Uani 1 1 d .
H7A H 1.0156 0.9029 0.3206 0.084 Uiso 1 1 calc R
H7B H 1.1021 0.8658 0.2754 0.084 Uiso 1 1 calc R
C8 C 0.8593(5) 1.1515(8) 0.4078(5) 0.085(2) Uani 1 1 d .
H8 H 0.8353 1.1740 0.4549 0.102 Uiso 1 1 calc R
C9 C 0.7495(5) 1.3004(15) 0.3489(7) 0.191(7) Uani 1 1 d .
H9A H 0.6950 1.2533 0.3401 0.229 Uiso 1 1 calc R
H9B H 0.7576 1.3672 0.3101 0.229 Uiso 1 1 calc R
H9C H 0.7476 1.3431 0.3979 0.229 Uiso 1 1 calc R
C10 C 0.8595(9) 1.1751(11) 0.2719(6) 0.177(6) Uani 1 1 d .
H10A H 0.8957 1.0961 0.2750 0.212 Uiso 1 1 calc R
H10B H 0.8946 1.2494 0.2547 0.212 Uiso 1 1 calc R
H10C H 0.8119 1.1598 0.2367 0.212 Uiso 1 1 calc R
H1 H 0.785(8) 0.632(16) 0.616(8) 0.25(6) Uiso 1 1 d .
H2 H 0.746(3) 0.513(5) 0.637(3) 0.037(16) Uiso 1 1 d .

loop_
_atom_site_aniso_label
_atom_site_aniso_U_11
_atom_site_aniso_U_22
_atom_site_aniso_U_33
_atom_site_aniso_U_23
_atom_site_aniso_U_13
_atom_site_aniso_U_12
Co1 0.0568(7) 0.0429(7) 0.0532(7) 0.0004(5) -0.0046(5) -0.0023(5)
O1 0.070(2) 0.052(3) 0.084(3) -0.003(2) 0.012(2) -0.008(2)
O2 0.079(3) 0.078(4) 0.104(3) -0.013(3) 0.027(3) -0.014(3)
O3 0.119(5) 0.052(4) 0.044(3) 0.000 -0.005(3) 0.000
O4 0.100(3) 0.070(4) 0.069(3) 0.002(2) -0.019(2) 0.007(3)
O5 0.091(4) 0.088(5) 0.101(4) -0.015(3) -0.011(3) -0.015(3)
N1 0.056(2) 0.046(3) 0.057(3) -0.003(2) -0.005(2) 0.005(2)
N2 0.064(3) 0.044(3) 0.049(2) 0.003(2) -0.010(2) 0.002(2)
N3 0.090(4) 0.091(5) 0.116(5) 0.045(4) -0.037(4) -0.013(4)
C1 0.063(4) 0.061(5) 0.062(3) -0.004(3) 0.007(3) -0.006(3)
C2 0.065(3) 0.046(3) 0.046(3) 0.002(3) -0.011(3) -0.004(3)
C3 0.080(4) 0.048(4) 0.072(4) 0.002(3) -0.009(4) -0.014(3)
C4 0.070(4) 0.045(4) 0.065(3) -0.003(3) -0.007(3) -0.009(3)
C5 0.102(5) 0.054(5) 0.105(6) -0.011(4) -0.008(5) -0.007(4)
C6 0.064(3) 0.056(4) 0.061(3) -0.009(3) -0.001(3) -0.002(3)
C7 0.092(5) 0.056(4) 0.062(4) -0.013(3) 0.013(3) -0.008(3)
C8 0.075(5) 0.085(6) 0.096(5) 0.031(4) -0.018(4) -0.005(4)
C9 0.087(6) 0.265(16) 0.221(11) 0.173(12) 0.018(7) 0.056(7)
C10 0.343(18) 0.080(7) 0.107(7) -0.024(6) -0.104(9) 0.064(10)

loop_
_atom_type_symbol
_atom_type_description
_atom_type_scat_dispersion_real
_atom_type_scat_dispersion_imag
_atom_type_scat_source
C C 0.0033 0.0016
;
International Tables for Crystallography
(Vol. C, Tables 4.2.6.8 and 6.1.1.4)
;
H H 0.0000 0.0000
;
International Tables for Crystallography
(Vol. C, Table 6.1.1.4)
;
Co Co 0.3494 0.9721
;
International Tables for Crystallography
(Vol. C, Tables 4.2.6.8 and 6.1.1.4)
;
N N 0.0061 0.0033
;
International Tables for Crystallography
(Vol. C, Tables 4.2.6.8 and 6.1.1.4)
;
O O 0.0106 0.0060
;
International Tables for Crystallography
(Vol. C, Tables 4.2.6.8 and 6.1.1.4)
;

loop_
_geom_angle_atom_site_label_1
_geom_angle_atom_site_label_2
_geom_angle_atom_site_label_3
_geom_angle
_geom_angle_site_symmetry_1
_geom_angle_site_symmetry_3
O1 Co1 O1 180.0 . 5_776
O1 Co1 N1 101.38(18) . 5_776
O1 Co1 N1 78.62(18) 5_776 5_776
O1 Co1 N1 78.62(18) . .
O1 Co1 N1 101.38(18) 5_776 .
N1 Co1 N1 180.0 5_776 .
O1 Co1 O4 89.55(17) . 5_776
O1 Co1 O4 90.45(17) 5_776 5_776
N1 Co1 O4 89.62(18) 5_776 5_776
N1 Co1 O4 90.38(18) . 5_776
O1 Co1 O4 90.45(17) . .
O1 Co1 O4 89.55(17) 5_776 .
N1 Co1 O4 90.38(18) 5_776 .
N1 Co1 O4 89.62(18) . .
O4 Co1 O4 180.0(2) 5_776 .
C1 O1 Co1 117.1(4) . .
C7 O3 C7 113.4(7) 4_755 .
C8 O4 Co1 129.3(5) . .
H1 O5 H2 83(7) . .
C2 N1 N2 106.5(5) . .
C2 N1 Co1 111.7(4) . .
N2 N1 Co1 141.7(4) . .
N1 N2 C4 112.6(5) . .
N1 N2 C6 118.0(5) . .
C4 N2 C6 129.1(5) . .
C8 N3 C10 119.7(8) . .
C8 N3 C9 123.8(9) . .
C10 N3 C9 116.4(7) . .
O2 C1 O1 125.9(6) . .
O2 C1 C2 118.6(6) . .
O1 C1 C2 115.5(5) . .
N1 C2 C3 108.9(5) . .
N1 C2 C1 116.9(5) . .
C3 C2 C1 134.1(6) . .
C4 C3 C2 107.2(5) . .
C4 C3 H3 126.4 . .
C2 C3 H3 126.4 . .
N2 C4 C3 104.8(5) . .
N2 C4 C5 123.1(6) . .
C3 C4 C5 132.0(6) . .
C4 C5 H5A 109.5 . .
C4 C5 H5B 109.5 . .
H5A C5 H5B 109.5 . .
C4 C5 H5C 109.5 . .
H5A C5 H5C 109.5 . .
H5B C5 H5C 109.5 . .
N2 C6 C7 111.9(5) . .
N2 C6 H6A 109.2 . .
C7 C6 H6A 109.2 . .
N2 C6 H6B 109.2 . .
C7 C6 H6B 109.2 . .
H6A C6 H6B 107.9 . .
O3 C7 C6 108.9(5) . .
O3 C7 H7A 109.9 . .
C6 C7 H7A 109.9 . .
O3 C7 H7B 109.9 . .
C6 C7 H7B 109.9 . .
H7A C7 H7B 108.3 . .
O4 C8 N3 124.6(8) . .
O4 C8 H8 117.7 . .
N3 C8 H8 117.7 . .
N3 C9 H9A 109.5 . .
N3 C9 H9B 109.5 . .
H9A C9 H9B 109.5 . .
N3 C9 H9C 109.5 . .
H9A C9 H9C 109.5 . .
H9B C9 H9C 109.5 . .
N3 C10 H10A 109.5 . .
N3 C10 H10B 109.5 . .
H10A C10 H10B 109.5 . .
N3 C10 H10C 109.5 . .
H10A C10 H10C 109.5 . .
H10B C10 H10C 109.5 . .

loop_
_geom_bond_atom_site_label_1
_geom_bond_atom_site_label_2
_geom_bond_distance
_geom_bond_site_symmetry_2
Co1 O1 2.059(4) .
Co1 O1 2.059(4) 5_776
Co1 N1 2.110(5) 5_776
Co1 N1 2.111(5) .
Co1 O4 2.145(4) 5_776
Co1 O4 2.145(4) .
O1 C1 1.254(7) .
O2 C1 1.239(7) .
O3 C7 1.419(7) 4_755
O3 C7 1.419(7) .
O4 C8 1.222(8) .
O5 H1 1.22(15) .
O5 H2 0.79(5) .
N1 C2 1.328(7) .
N1 N2 1.345(6) .
N2 C4 1.354(7) .
N2 C6 1.460(7) .
N3 C8 1.317(8) .
N3 C10 1.454(12) .
N3 C9 1.462(12) .
C1 C2 1.500(8) .
C2 C3 1.406(8) .
C3 C4 1.381(9) .
C3 H3 0.9300 .
C4 C5 1.494(9) .
C5 H5A 0.9600 .
C5 H5B 0.9600 .
C5 H5C 0.9600 .
C6 C7 1.486(8) .
C6 H6A 0.9700 .
C6 H6B 0.9700 .
C7 H7A 0.9700 .
C7 H7B 0.9700 .
C8 H8 0.9300 .
C9 H9A 0.9600 .
C9 H9B 0.9600 .
C9 H9C 0.9600 .
C10 H10A 0.9600 .
C10 H10B 0.9600 .
C10 H10C 0.9600 .

loop_
_geom_hbond_atom_site_label_D
_geom_hbond_atom_site_label_H
_geom_hbond_atom_site_label_A
_geom_hbond_site_symmetry_A
_geom_hbond_distance_DA
_geom_hbond_distance_DH
_geom_hbond_distance_HA
_geom_hbond_angle_DHA
_geom_hbond_publ_flag
O5 H1 O2 . 2.868(8) 1.22(15) 1.70(16) 158(11) no
O5 H2 O2 7_755 3.031(8) 0.79(5) 2.44(5) 134(5) no

loop_
_geom_torsion_atom_site_label_1
_geom_torsion_atom_site_label_2
_geom_torsion_atom_site_label_3
_geom_torsion_atom_site_label_4
_geom_torsion
_geom_torsion_site_symmetry_1
O1 Co1 O1 C1 163(18) 5_776
N1 Co1 O1 C1 -177.6(4) 5_776
N1 Co1 O1 C1 2.4(4) .
O4 Co1 O1 C1 -88.0(5) 5_776
O4 Co1 O1 C1 92.0(5) .
O1 Co1 O4 C8 48.3(6) .
O1 Co1 O4 C8 -131.7(6) 5_776
N1 Co1 O4 C8 -53.1(6) 5_776
N1 Co1 O4 C8 126.9(6) .
O4 Co1 O4 C8 -17(19) 5_776
O1 Co1 N1 C2 -2.9(3) .
O1 Co1 N1 C2 177.1(3) 5_776
N1 Co1 N1 C2 17(3) 5_776
O4 Co1 N1 C2 86.6(4) 5_776
O4 Co1 N1 C2 -93.4(4) .
O1 Co1 N1 N2 177.1(6) .
O1 Co1 N1 N2 -2.9(6) 5_776
N1 Co1 N1 N2 -163(3) 5_776
O4 Co1 N1 N2 -93.5(5) 5_776
O4 Co1 N1 N2 86.5(5) .
C2 N1 N2 C4 1.1(6) .
Co1 N1 N2 C4 -178.8(4) .
C2 N1 N2 C6 175.6(4) .
Co1 N1 N2 C6 -4.4(8) .
Co1 O1 C1 O2 179.5(5) .
Co1 O1 C1 C2 -1.5(7) .
N2 N1 C2 C3 -0.6(6) .
Co1 N1 C2 C3 179.4(4) .
N2 N1 C2 C1 -176.9(4) .
Co1 N1 C2 C1 3.0(6) .
O2 C1 C2 N1 177.9(5) .
O1 C1 C2 N1 -1.1(8) .
O2 C1 C2 C3 2.8(10) .
O1 C1 C2 C3 -176.3(6) .
N1 C2 C3 C4 -0.1(6) .
C1 C2 C3 C4 175.3(6) .
N1 N2 C4 C3 -1.2(6) .
C6 N2 C4 C3 -174.8(5) .
N1 N2 C4 C5 176.5(6) .
C6 N2 C4 C5 2.9(10) .
C2 C3 C4 N2 0.8(6) .
C2 C3 C4 C5 -176.7(7) .
N1 N2 C6 C7 -74.9(6) .
C4 N2 C6 C7 98.5(7) .
C7 O3 C7 C6 163.6(5) 4_755
N2 C6 C7 O3 -71.3(6) .
Co1 O4 C8 N3 170.2(5) .
C10 N3 C8 O4 -1.2(13) .
C9 N3 C8 O4 -178.5(9) .
